data_7246765
loop_
_publ_author_name
'Lin, Zhu'
'Zhai, De-Hua'
'Sun, Yong-Ming'
'Zheng, Hong-Xing'
'Li, Qiang'
'Wang, Yan-Lan'
'Wen, Jing-Hong'
'Zhao, Chang-Qiu'

_publ_section_title
;
 Tandem addition of nucleophilic and electrophilic reagents to vinyl
 phosphinates: the stereoselective formation of organophosphorus compounds
 with congested tertiary carbons
;
_journal_issue 21
_journal_name_full 'RSC Advances'
_journal_page_first 14060
_journal_page_last 14064
_journal_paper_doi 10.1039/D3RA02409A
_journal_volume 13
_journal_year 2023
_chemical_absolute_configuration ad
_chemical_formula_moiety 'C18 H27 O P'
_chemical_formula_sum 'C18 H27 O P'
_chemical_formula_weight 290.36
_space_group_crystal_system monoclinic
_space_group_IT_number 4
_space_group_name_Hall 'P 2yb'
_space_group_name_H-M_alt 'P 1 21 1'
_atom_sites_solution_hydrogens geom
_audit_creation_date 2022-11-03
_audit_creation_method
;
Olex2 1.3
(compiled 2020.11.12 svn.r5f609507 for OlexSys, GUI svn.r6408)
;
_audit_update_record
;
2022-11-03 deposited with the CCDC.	2023-04-17 downloaded from the CCDC.
;
_cell_angle_alpha 90
_cell_angle_beta 111.262(4)
_cell_angle_gamma 90
_cell_formula_units_Z 2
_cell_length_a 9.3136(8)
_cell_length_b 10.1805(9)
_cell_length_c 9.9531(8)
_cell_measurement_reflns_used 1422
_cell_measurement_temperature 298.15
_cell_measurement_theta_max 27.510
_cell_measurement_theta_min 2.346
_cell_volume 879.49(13)
_computing_cell_refinement 'SAINT V6.36A (?, 2016)'
_computing_data_reduction 'SAINT V6.36A (?, 2016)'
_computing_molecular_graphics 'Olex2 1.3 (Dolomanov et al., 2009)'
_computing_publication_material 'Olex2 1.3 (Dolomanov et al., 2009)'
_computing_structure_refinement 'XL  (Sheldrick, 2008)'
_diffrn_ambient_temperature 298.15
_diffrn_measured_fraction_theta_full 0.985
_diffrn_measured_fraction_theta_max 0.985
_diffrn_measurement_device_type 'CCD area detector'
_diffrn_measurement_method 'phi and omega scans'
_diffrn_radiation_monochromator graphite
_diffrn_radiation_type MoK\a
_diffrn_radiation_wavelength 0.71073
_diffrn_reflns_av_R_equivalents 0.0527
_diffrn_reflns_av_unetI/netI 0.1267
_diffrn_reflns_Laue_measured_fraction_full 0.985
_diffrn_reflns_Laue_measured_fraction_max 0.985
_diffrn_reflns_limit_h_max 11
_diffrn_reflns_limit_h_min -6
_diffrn_reflns_limit_k_max 12
_diffrn_reflns_limit_k_min -12
_diffrn_reflns_limit_l_max 11
_diffrn_reflns_limit_l_min -11
_diffrn_reflns_number 4105
_diffrn_reflns_point_group_measured_fraction_full 0.916
_diffrn_reflns_point_group_measured_fraction_max 0.916
_diffrn_reflns_theta_full 25.016
_diffrn_reflns_theta_max 25.016
_diffrn_reflns_theta_min 2.346
_exptl_absorpt_coefficient_mu 0.152
_exptl_absorpt_correction_T_max 0.977
_exptl_absorpt_correction_T_min 0.968
_exptl_absorpt_correction_type multi-scan
_exptl_absorpt_process_details sadabs
_exptl_crystal_colour colorless
_exptl_crystal_density_diffrn 1.096
_exptl_crystal_description block
_exptl_crystal_F_000 316
_exptl_crystal_size_max 0.42
_exptl_crystal_size_mid 0.18
_exptl_crystal_size_min 0.15
_refine_diff_density_max 0.274
_refine_diff_density_min -0.402
_refine_diff_density_rms 0.058
_refine_ls_abs_structure_details
;
 Flack x determined using 503 quotients [(I+)-(I-)]/[(I+)+(I-)]
 (Parsons, Flack and Wagner, Acta Cryst. B69 (2013) 249-259).
;
_refine_ls_abs_structure_Flack 0.1(2)
_refine_ls_extinction_method none
_refine_ls_goodness_of_fit_ref 1.102
_refine_ls_hydrogen_treatment constr
_refine_ls_matrix_type full
_refine_ls_number_parameters 184
_refine_ls_number_reflns 2842
_refine_ls_number_restraints 3
_refine_ls_restrained_S_all 1.102
_refine_ls_R_factor_all 0.1343
_refine_ls_R_factor_gt 0.0873
_refine_ls_shift/su_max 0.000
_refine_ls_shift/su_mean 0.000
_refine_ls_structure_factor_coef Fsqd
_refine_ls_weighting_details 'w=1/[\s^2^(Fo^2^)+1.1850P] where P=(Fo^2^+2Fc^2^)/3'
_refine_ls_weighting_scheme calc
_refine_ls_wR_factor_gt 0.1699
_refine_ls_wR_factor_ref 0.1846
_reflns_Friedel_coverage 0.753
_reflns_Friedel_fraction_full 0.839
_reflns_Friedel_fraction_max 0.839
_reflns_number_gt 1773
_reflns_number_total 2842
_reflns_threshold_expression 'I > 2\s(I)'
_cod_data_source_file d3ra02409a2.cif
_cod_data_source_block 221102h
_cod_database_code 7246765
_shelx_shelxl_version_number 2018/3
_shelx_space_group_comment
;
The symmetry employed for this shelxl refinement is uniquely defined
by the following loop, which should always be used as a source of
symmetry information in preference to the above space-group names.
They are only intended as comments.
;
_olex2_refinement_description
;
1. Fixed Uiso
 At 1.2 times of:
  All C(H) groups, All C(H,H) groups
 At 1.5 times of:
  All C(H,H,H) groups
2. Restrained distances
 C25-C24
 1.52 with sigma of 0.02
 C6-C2
 1.37 with sigma of 0.02
3.a Ternary CH refined with riding coordinates:
 C1(H1), C3(H3), C7(H7), C17(H17)
3.b Secondary CH2 refined with riding coordinates:
 C18(H18A,H18B), C24(H24A,H24B), C25(H25A,H25B)
3.c Aromatic/amide H refined with riding coordinates:
 C2(H2), C6(H6), C9(H9), C21(H21), C22(H22), C23(H23)
3.d X=CH2 refined with riding coordinates:
 C5(H5A,H5B)
3.e Idealised Me refined as rotating group:
 C12(H12A,H12B,H12C), C13(H13A,H13B,H13C), C15(H15A,H15B,H15C)
;
_olex2_submission_special_instructions 'No special instructions were received'

loop_
_space_group_symop_operation_xyz
'x, y, z'
'-x, y+1/2, -z'

loop_
_atom_site_label
_atom_site_type_symbol
_atom_site_fract_x
_atom_site_fract_y
_atom_site_fract_z
_atom_site_U_iso_or_equiv
_atom_site_adp_type
_atom_site_occupancy
_atom_site_site_symmetry_order
_atom_site_calc_flag
_atom_site_refinement_flags_posn
_atom_site_refinement_flags_adp
_atom_site_refinement_flags_occupancy
_atom_site_disorder_assembly
_atom_site_disorder_group
P1 P 1.0147(2) 0.1588(2) 0.9527(2) 0.0401(6) Uani 1 1 d . . . . .
C1 C 0.6933(9) 0.1519(14) 0.8338(9) 0.054(2) Uani 1 1 d . . . . .
H1 H 0.699686 0.062495 0.871944 0.065 Uiso 1 1 calc R U . . .
C2 C 1.1271(11) 0.1718(18) 0.5990(12) 0.084(4) Uani 1 1 d D . . . .
H2 H 1.143525 0.111233 0.536109 0.101 Uiso 1 1 calc R U . . .
C3 C 0.6937(10) 0.1404(13) 0.6822(10) 0.062(3) Uani 1 1 d . . . . .
H3 H 0.796241 0.109302 0.690931 0.075 Uiso 1 1 calc R U . . .
C5 C 1.2495(11) 0.1639(15) 1.2059(10) 0.079(3) Uani 1 1 d . . . . .
H5A H 1.246534 0.072700 1.199765 0.095 Uiso 1 1 calc R U . . .
H5B H 1.321807 0.204967 1.285142 0.095 Uiso 1 1 calc R U . . .
C6 C 1.1381(14) 0.3022(15) 0.5749(14) 0.083(4) Uani 1 1 d D . . . .
H6 H 1.161160 0.330292 0.496147 0.100 Uiso 1 1 calc R U . . .
C7 C 0.8311(9) 0.2287(9) 0.9378(9) 0.044(2) Uani 1 1 d . . . . .
H7 H 0.826515 0.318468 0.900946 0.052 Uiso 1 1 calc R U . . .
C9 C 1.0918(9) 0.1262(9) 0.7159(11) 0.056(3) Uani 1 1 d . . . . .
H9 H 1.085857 0.036710 0.731621 0.067 Uiso 1 1 calc R U . . .
C10 C 1.0659(10) 0.2172(11) 0.8072(10) 0.050(3) Uani 1 1 d . . . . .
C12 C 0.6688(16) 0.2687(15) 0.6042(12) 0.109(5) Uani 1 1 d . . . . .
H12A H 0.565941 0.299104 0.586522 0.164 Uiso 1 1 calc R U . . .
H12B H 0.682972 0.257491 0.514070 0.164 Uiso 1 1 calc R U . . .
H12C H 0.741429 0.332071 0.661931 0.164 Uiso 1 1 calc R U . . .
C13 C 0.5790(13) 0.0381(14) 0.5958(12) 0.099(5) Uani 1 1 d . . . . .
H13A H 0.597589 -0.043187 0.648092 0.148 Uiso 1 1 calc R U . . .
H13B H 0.590691 0.025123 0.504719 0.148 Uiso 1 1 calc R U . . .
H13C H 0.476272 0.067743 0.579699 0.148 Uiso 1 1 calc R U . . .
C15 C 0.6702(15) 0.2932(16) 1.2390(14) 0.118(6) Uani 1 1 d . . . . .
H15A H 0.674180 0.204299 1.272355 0.177 Uiso 1 1 calc R U . . .
H15B H 0.577248 0.334230 1.238702 0.177 Uiso 1 1 calc R U . . .
H15C H 0.757683 0.340837 1.301907 0.177 Uiso 1 1 calc R U . . .
C17 C 0.6723(13) 0.2935(14) 1.0881(12) 0.081(4) Uani 1 1 d . . . . .
H17 H 0.664187 0.384609 1.054323 0.097 Uiso 1 1 calc R U . . .
C18 C 0.8240(11) 0.2363(10) 1.0877(9) 0.055(3) Uani 1 1 d . . . . .
H18A H 0.908553 0.290144 1.148415 0.066 Uiso 1 1 calc R U . . .
H18B H 0.837296 0.148772 1.129049 0.066 Uiso 1 1 calc R U . . .
O20 O 1.0165(8) 0.0141(6) 0.9609(7) 0.064(2) Uani 1 1 d . . . . .
C21 C 1.1546(10) 0.2325(10) 1.1058(10) 0.051(3) Uani 1 1 d . . . . .
H21 H 1.158743 0.323620 1.113233 0.062 Uiso 1 1 calc R U . . .
C22 C 1.0786(12) 0.3476(11) 0.7820(12) 0.061(3) Uani 1 1 d . . . . .
H22 H 1.061906 0.408708 0.844281 0.073 Uiso 1 1 calc R U . . .
C23 C 1.1150(14) 0.3919(14) 0.6679(13) 0.082(4) Uani 1 1 d . . . . .
H23 H 1.123822 0.481423 0.653947 0.098 Uiso 1 1 calc R U . . .
C24 C 0.5441(11) 0.2127(13) 0.8380(12) 0.089(5) Uani 1 1 d D . . . .
H24A H 0.534200 0.301359 0.800078 0.107 Uiso 1 1 calc R U . . .
H24B H 0.457097 0.162205 0.775681 0.107 Uiso 1 1 calc R U . . .
C25 C 0.5382(13) 0.2169(16) 0.9863(14) 0.111(6) Uani 1 1 d D . . . .
H25A H 0.540464 0.128020 1.022168 0.134 Uiso 1 1 calc R U . . .
H25B H 0.442455 0.257441 0.982168 0.134 Uiso 1 1 calc R U . . .

loop_
_atom_site_aniso_label
_atom_site_aniso_U_11
_atom_site_aniso_U_22
_atom_site_aniso_U_33
_atom_site_aniso_U_23
_atom_site_aniso_U_13
_atom_site_aniso_U_12
P1 0.0328(11) 0.0419(15) 0.0431(12) 0.0014(16) 0.0108(9) 0.0006(17)
C1 0.041(5) 0.061(6) 0.055(5) -0.003(7) 0.009(4) -0.010(7)
C2 0.064(6) 0.131(12) 0.072(7) -0.032(10) 0.041(5) -0.017(11)
C3 0.048(5) 0.074(9) 0.056(6) -0.001(6) 0.009(4) -0.015(7)
C5 0.066(6) 0.071(7) 0.072(6) 0.007(9) -0.008(5) 0.008(9)
C6 0.073(8) 0.114(13) 0.073(9) 0.000(9) 0.040(7) -0.017(9)
C7 0.047(5) 0.049(6) 0.041(5) 0.004(4) 0.023(4) 0.000(4)
C9 0.046(5) 0.044(9) 0.081(7) -0.014(5) 0.027(5) -0.006(4)
C10 0.038(5) 0.066(8) 0.044(6) -0.005(5) 0.015(4) -0.001(5)
C12 0.123(13) 0.137(14) 0.059(8) 0.029(9) 0.023(8) 0.004(11)
C13 0.072(9) 0.121(13) 0.088(9) -0.021(8) 0.010(7) -0.030(8)
C15 0.114(11) 0.162(16) 0.116(11) -0.045(11) 0.087(9) -0.012(11)
C17 0.073(8) 0.098(10) 0.093(9) -0.006(8) 0.056(7) 0.008(7)
C18 0.065(6) 0.059(7) 0.046(6) -0.003(5) 0.027(5) -0.006(5)
O20 0.076(5) 0.027(4) 0.086(5) 0.009(4) 0.027(4) 0.011(4)
C21 0.046(6) 0.058(7) 0.050(6) 0.007(5) 0.017(5) -0.002(5)
C22 0.072(8) 0.050(8) 0.067(7) 0.007(6) 0.033(6) -0.004(6)
C23 0.087(10) 0.084(10) 0.087(9) 0.015(8) 0.046(8) -0.012(7)
C24 0.037(6) 0.125(14) 0.099(9) -0.028(8) 0.017(6) -0.004(6)
C25 0.065(8) 0.168(17) 0.119(11) -0.022(10) 0.054(8) -0.008(9)

loop_
_atom_type_symbol
_atom_type_description
_atom_type_scat_dispersion_real
_atom_type_scat_dispersion_imag
_atom_type_scat_source
C C 0.0033 0.0016 'International Tables Vol C Tables 4.2.6.8 and 6.1.1.4'
H H 0.0000 0.0000 'International Tables Vol C Tables 4.2.6.8 and 6.1.1.4'
O O 0.0106 0.0060 'International Tables Vol C Tables 4.2.6.8 and 6.1.1.4'
P P 0.1023 0.0942 'International Tables Vol C Tables 4.2.6.8 and 6.1.1.4'

loop_
_geom_angle_atom_site_label_1
_geom_angle_atom_site_label_2
_geom_angle_atom_site_label_3
_geom_angle
_geom_angle_site_symmetry_1
_geom_angle_site_symmetry_3
_geom_angle_publ_flag
C10 P1 C7 109.0(4) . . ?
O20 P1 C7 112.9(4) . . ?
O20 P1 C10 112.1(5) . . ?
O20 P1 C21 112.7(5) . . ?
C21 P1 C7 106.4(4) . . ?
C21 P1 C10 103.2(4) . . ?
C3 C1 H1 107.0 . . ?
C3 C1 C7 114.0(8) . . ?
C3 C1 C24 112.8(8) . . ?
C7 C1 H1 107.0 . . ?
C24 C1 H1 107.0 . . ?
C24 C1 C7 108.6(9) . . ?
C6 C2 H2 119.1 . . ?
C6 C2 C9 121.8(12) . . ?
C9 C2 H2 119.1 . . ?
C1 C3 H3 106.9 . . ?
C1 C3 C13 111.3(10) . . ?
C12 C3 C1 113.2(12) . . ?
C12 C3 H3 106.9 . . ?
C12 C3 C13 111.2(9) . . ?
C13 C3 H3 106.9 . . ?
H5A C5 H5B 120.0 . . ?
C21 C5 H5A 120.0 . . ?
C21 C5 H5B 120.0 . . ?
C2 C6 H6 120.3 . . ?
C2 C6 C23 119.4(12) . . ?
C23 C6 H6 120.3 . . ?
P1 C7 H7 108.0 . . ?
C1 C7 P1 112.9(7) . . ?
C1 C7 H7 108.0 . . ?
C18 C7 P1 108.4(6) . . ?
C18 C7 C1 111.3(7) . . ?
C18 C7 H7 108.0 . . ?
C2 C9 H9 120.8 . . ?
C10 C9 C2 118.4(10) . . ?
C10 C9 H9 120.8 . . ?
C9 C10 P1 118.3(8) . . ?
C22 C10 P1 122.7(8) . . ?
C22 C10 C9 119.0(9) . . ?
C3 C12 H12A 109.5 . . ?
C3 C12 H12B 109.5 . . ?
C3 C12 H12C 109.5 . . ?
H12A C12 H12B 109.5 . . ?
H12A C12 H12C 109.5 . . ?
H12B C12 H12C 109.5 . . ?
C3 C13 H13A 109.5 . . ?
C3 C13 H13B 109.5 . . ?
C3 C13 H13C 109.5 . . ?
H13A C13 H13B 109.5 . . ?
H13A C13 H13C 109.5 . . ?
H13B C13 H13C 109.5 . . ?
H15A C15 H15B 109.5 . . ?
H15A C15 H15C 109.5 . . ?
H15B C15 H15C 109.5 . . ?
C17 C15 H15A 109.5 . . ?
C17 C15 H15B 109.5 . . ?
C17 C15 H15C 109.5 . . ?
C15 C17 H17 108.4 . . ?
C15 C17 C18 110.3(10) . . ?
C15 C17 C25 111.1(10) . . ?
C18 C17 H17 108.4 . . ?
C25 C17 H17 108.4 . . ?
C25 C17 C18 110.0(10) . . ?
C7 C18 C17 113.0(8) . . ?
C7 C18 H18A 109.0 . . ?
C7 C18 H18B 109.0 . . ?
C17 C18 H18A 109.0 . . ?
C17 C18 H18B 109.0 . . ?
H18A C18 H18B 107.8 . . ?
P1 C21 H21 119.2 . . ?
C5 C21 P1 121.7(9) . . ?
C5 C21 H21 119.2 . . ?
C10 C22 H22 118.8 . . ?
C10 C22 C23 122.3(12) . . ?
C23 C22 H22 118.8 . . ?
C6 C23 C22 119.0(13) . . ?
C6 C23 H23 120.5 . . ?
C22 C23 H23 120.5 . . ?
C1 C24 H24A 108.9 . . ?
C1 C24 H24B 108.9 . . ?
H24A C24 H24B 107.7 . . ?
C25 C24 C1 113.3(9) . . ?
C25 C24 H24A 108.9 . . ?
C25 C24 H24B 108.9 . . ?
C17 C25 H25A 109.4 . . ?
C17 C25 H25B 109.4 . . ?
C24 C25 C17 111.1(10) . . ?
C24 C25 H25A 109.4 . . ?
C24 C25 H25B 109.4 . . ?
H25A C25 H25B 108.0 . . ?

loop_
_geom_bond_atom_site_label_1
_geom_bond_atom_site_label_2
_geom_bond_distance
_geom_bond_site_symmetry_2
_geom_bond_publ_flag
P1 C7 1.808(9) . ?
P1 C10 1.783(10) . ?
P1 O20 1.475(6) . ?
P1 C21 1.772(9) . ?
C1 H1 0.9800 . ?
C1 C3 1.514(12) . ?
C1 C7 1.539(12) . ?
C1 C24 1.535(13) . ?
C2 H2 0.9300 . ?
C2 C6 1.360(16) . ?
C2 C9 1.397(15) . ?
C3 H3 0.9800 . ?
C3 C12 1.494(16) . ?
C3 C13 1.516(14) . ?
C5 H5A 0.9300 . ?
C5 H5B 0.9300 . ?
C5 C21 1.275(12) . ?
C6 H6 0.9300 . ?
C6 C23 1.372(17) . ?
C7 H7 0.9800 . ?
C7 C18 1.519(11) . ?
C9 H9 0.9300 . ?
C9 C10 1.378(12) . ?
C10 C22 1.364(13) . ?
C12 H12A 0.9600 . ?
C12 H12B 0.9600 . ?
C12 H12C 0.9600 . ?
C13 H13A 0.9600 . ?
C13 H13B 0.9600 . ?
C13 H13C 0.9600 . ?
C15 H15A 0.9600 . ?
C15 H15B 0.9600 . ?
C15 H15C 0.9600 . ?
C15 C17 1.509(14) . ?
C17 H17 0.9800 . ?
C17 C18 1.529(13) . ?
C17 C25 1.509(16) . ?
C18 H18A 0.9700 . ?
C18 H18B 0.9700 . ?
C21 H21 0.9300 . ?
C22 H22 0.9300 . ?
C22 C23 1.374(14) . ?
C23 H23 0.9300 . ?
C24 H24A 0.9700 . ?
C24 H24B 0.9700 . ?
C24 C25 1.498(14) . ?
C25 H25A 0.9700 . ?
C25 H25B 0.9700 . ?

loop_
_geom_torsion_atom_site_label_1
_geom_torsion_atom_site_label_2
_geom_torsion_atom_site_label_3
_geom_torsion_atom_site_label_4
_geom_torsion
_geom_torsion_site_symmetry_1
_geom_torsion_site_symmetry_2
_geom_torsion_site_symmetry_3
_geom_torsion_site_symmetry_4
_geom_torsion_publ_flag
P1 C7 C18 C17 -179.7(8) . . . . ?
P1 C10 C22 C23 -178.6(8) . . . . ?
C1 C7 C18 C17 -54.9(12) . . . . ?
C1 C24 C25 C17 58.1(15) . . . . ?
C2 C6 C23 C22 -1.1(19) . . . . ?
C2 C9 C10 P1 178.0(7) . . . . ?
C2 C9 C10 C22 -1.2(13) . . . . ?
C3 C1 C7 P1 -57.6(12) . . . . ?
C3 C1 C7 C18 -179.8(10) . . . . ?
C3 C1 C24 C25 176.4(11) . . . . ?
C6 C2 C9 C10 0.8(15) . . . . ?
C7 P1 C10 C9 -122.1(7) . . . . ?
C7 P1 C10 C22 57.1(9) . . . . ?
C7 P1 C21 C5 127.7(9) . . . . ?
C7 C1 C3 C12 -67.6(12) . . . . ?
C7 C1 C3 C13 166.4(9) . . . . ?
C7 C1 C24 C25 -56.2(13) . . . . ?
C9 C2 C6 C23 0.4(19) . . . . ?
C9 C10 C22 C23 0.5(16) . . . . ?
C10 P1 C7 C1 83.4(7) . . . . ?
C10 P1 C7 C18 -152.8(6) . . . . ?
C10 P1 C21 C5 -117.6(9) . . . . ?
C10 C22 C23 C6 0.6(18) . . . . ?
C15 C17 C18 C7 177.7(10) . . . . ?
C15 C17 C25 C24 -177.7(11) . . . . ?
C18 C17 C25 C24 -55.2(15) . . . . ?
O20 P1 C7 C1 -41.9(8) . . . . ?
O20 P1 C7 C18 81.9(7) . . . . ?
O20 P1 C10 C9 3.7(8) . . . . ?
O20 P1 C10 C22 -177.1(8) . . . . ?
O20 P1 C21 C5 3.5(10) . . . . ?
C21 P1 C7 C1 -166.0(7) . . . . ?
C21 P1 C7 C18 -42.1(7) . . . . ?
C21 P1 C10 C9 125.1(7) . . . . ?
C21 P1 C10 C22 -55.7(9) . . . . ?
C24 C1 C3 C12 56.9(13) . . . . ?
C24 C1 C3 C13 -69.1(14) . . . . ?
C24 C1 C7 P1 175.7(8) . . . . ?
C24 C1 C7 C18 53.4(11) . . . . ?
C25 C17 C18 C7 54.8(13) . . . . ?
